data_4324558
loop_
_publ_author_name
'Pedro Traar'
'J\"org A. Schachner'
'Lisa Steiner'
'Anna Sachse'
'Manuel Volpe'
'Nadia C. M\"osch-Zanetti'

_publ_section_title
;
 Oxorhenium(V) Complexes with Pyrazole Based Aryloxide Ligands and
 Application in Olefin Epoxidation
;
_journal_name_full 'Inorganic Chemistry'
_journal_page_first 1983
_journal_page_last 1990
_journal_paper_doi 10.1021/ic102455v
_journal_volume 50
_journal_year 2011
_chemical_formula_moiety 'C28 H24 Br2 N2 O2 P Re, C H2 Cl2, C2 H3 N'
_chemical_formula_sum 'C31 H29 Br2 Cl2 N3 O2 P Re'
_chemical_formula_weight 923.46
_chemical_name_systematic
; 
 ? 
;
_space_group_IT_number 2
_symmetry_cell_setting triclinic
_symmetry_space_group_name_Hall '-P 1'
_symmetry_space_group_name_H-M 'P -1'
_atom_sites_solution_hydrogens geom
_atom_sites_solution_primary direct
_atom_sites_solution_secondary difmap
_audit_creation_method SHELXL-97
_cell_angle_alpha 79.480(2)
_cell_angle_beta 87.674(2)
_cell_angle_gamma 63.668(2)
_cell_formula_units_Z 2
_cell_length_a 11.1389(5)
_cell_length_b 12.0044(5)
_cell_length_c 13.7105(5)
_cell_measurement_reflns_used 9815
_cell_measurement_temperature 100(2)
_cell_measurement_theta_max 30.15
_cell_measurement_theta_min 2.48
_cell_volume 1613.77(12)
_computing_cell_refinement 'Bruker SAINT'
_computing_data_collection 'Bruker APEX2'
_computing_data_reduction 'Bruker SAINT'
_computing_molecular_graphics 'Bruker SHELXTL'
_computing_publication_material 'Bruker SHELXTL'
_computing_structure_refinement 'SHELXL-97 (Sheldrick, 2008)'
_computing_structure_solution 'SIR-2004 (Giacovazzo, 2005)'
_diffrn_ambient_temperature 100(2)
_diffrn_measured_fraction_theta_full 0.989
_diffrn_measured_fraction_theta_max 0.976
_diffrn_measurement_device_type 'Bruker APEX-II CCD'
_diffrn_measurement_method '\f and \w scans'
_diffrn_radiation_monochromator graphite
_diffrn_radiation_source 'sealed tube'
_diffrn_radiation_type MoK\a
_diffrn_radiation_wavelength 0.71073
_diffrn_reflns_av_R_equivalents 0.0327
_diffrn_reflns_av_sigmaI/netI 0.0254
_diffrn_reflns_limit_h_max 15
_diffrn_reflns_limit_h_min -15
_diffrn_reflns_limit_k_max 16
_diffrn_reflns_limit_k_min -16
_diffrn_reflns_limit_l_max 19
_diffrn_reflns_limit_l_min -19
_diffrn_reflns_number 53457
_diffrn_reflns_theta_full 27.50
_diffrn_reflns_theta_max 30.06
_diffrn_reflns_theta_min 2.04
_diffrn_standards_decay_% 0
_diffrn_standards_number 0
_exptl_absorpt_coefficient_mu 6.490
_exptl_absorpt_correction_T_max 1.000
_exptl_absorpt_correction_T_min 0.4356
_exptl_absorpt_correction_type multi-scan
_exptl_absorpt_process_details SADABS
_exptl_crystal_colour green
_exptl_crystal_density_diffrn 1.901
_exptl_crystal_description column
_exptl_crystal_F_000 892
_exptl_crystal_size_max 0.4
_exptl_crystal_size_mid 0.07
_exptl_crystal_size_min 0.04
_platon_squeeze_details
;
;
_refine_diff_density_max 1.657
_refine_diff_density_min -1.698
_refine_diff_density_rms 0.131
_refine_ls_extinction_method none
_refine_ls_goodness_of_fit_ref 1.042
_refine_ls_hydrogen_treatment riding
_refine_ls_matrix_type full
_refine_ls_number_parameters 354
_refine_ls_number_reflns 9232
_refine_ls_number_restraints 0
_refine_ls_restrained_S_all 1.042
_refine_ls_R_factor_all 0.0270
_refine_ls_R_factor_gt 0.0235
_refine_ls_shift/su_max 0.002
_refine_ls_shift/su_mean 0.000
_refine_ls_structure_factor_coef Fsqd
_refine_ls_weighting_details 'calc w=1/[\s^2^(Fo^2^)+(0.0307P)^2^+2.8158P] where P=(Fo^2^+2Fc^2^)/3'
_refine_ls_weighting_scheme calc
_refine_ls_wR_factor_gt 0.0594
_refine_ls_wR_factor_ref 0.0607
_reflns_number_gt 8472
_reflns_number_total 9232
_reflns_threshold_expression >2sigma(I)
_cod_data_source_file ic102455v_si_002_1.cif
_cod_data_source_block repobr
_cod_original_cell_volume 1613.8(1)
_cod_database_code 4324558

loop_
_symmetry_equiv_pos_as_xyz
'x, y, z'
'-x, -y, -z'

loop_
_atom_site_label
_atom_site_type_symbol
_atom_site_fract_x
_atom_site_fract_y
_atom_site_fract_z
_atom_site_U_iso_or_equiv
_atom_site_adp_type
_atom_site_occupancy
_atom_site_symmetry_multiplicity
_atom_site_calc_flag
_atom_site_refinement_flags
Re1 Re 0.003859(9) 0.294529(9) 0.289235(7) 0.00974(4) Uani 1 1 d .
Br1 Br 0.24659(2) 0.12479(2) 0.32754(2) 0.01621(6) Uani 1 1 d .
Br2 Br 0.09394(2) 0.45394(2) 0.274373(18) 0.01313(5) Uani 1 1 d .
P1 P -0.22958(6) 0.46433(6) 0.26066(5) 0.00999(11) Uani 1 1 d .
Cl1 Cl -0.03664(13) 0.79816(13) 0.08467(9) 0.0546(3) Uani 1 1 d .
Cl2 Cl 0.23999(13) 0.74520(13) 0.05172(10) 0.0581(3) Uani 1 1 d .
N1 N -0.0584(2) 0.1461(2) 0.33009(17) 0.0132(4) Uani 1 1 d .
N2 N -0.0381(2) 0.0538(2) 0.27724(18) 0.0159(4) Uani 1 1 d .
O1 O -0.00855(19) 0.29010(18) 0.16761(14) 0.0152(4) Uani 1 1 d .
O2 O -0.02301(17) 0.29964(17) 0.42844(13) 0.0121(3) Uani 1 1 d .
C1 C -0.1021(2) 0.2784(2) 0.50001(19) 0.0120(4) Uani 1 1 d .
C1S C 0.1206(5) 0.6860(4) 0.0617(3) 0.0468(10) Uani 1 1 d .
H1S1 H 0.1152 0.6577 -0.0008 0.056 Uiso 1 1 calc R
H1S2 H 0.1497 0.6116 0.1162 0.056 Uiso 1 1 calc R
C2 C -0.1230(3) 0.3372(2) 0.58211(19) 0.0147(5) Uani 1 1 d .
H2 H -0.0819 0.3904 0.5877 0.018 Uiso 1 1 calc R
C3 C -0.2046(3) 0.3172(3) 0.6558(2) 0.0195(5) Uani 1 1 d .
H3 H -0.2199 0.3573 0.7118 0.023 Uiso 1 1 calc R
C4 C -0.2635(3) 0.2390(3) 0.6476(2) 0.0210(6) Uani 1 1 d .
H4 H -0.3196 0.2259 0.6979 0.025 Uiso 1 1 calc R
C5 C -0.2411(3) 0.1797(3) 0.5665(2) 0.0176(5) Uani 1 1 d .
H5 H -0.2823 0.1265 0.5616 0.021 Uiso 1 1 calc R
C6 C -0.1583(2) 0.1969(2) 0.49138(19) 0.0131(4) Uani 1 1 d .
C7 C -0.1237(2) 0.1238(2) 0.41189(19) 0.0132(5) Uani 1 1 d .
C8 C -0.1454(3) 0.0178(3) 0.4085(2) 0.0177(5) Uani 1 1 d .
H8 H -0.1890 -0.0183 0.4558 0.021 Uiso 1 1 calc R
C9 C -0.0907(3) -0.0223(3) 0.3231(2) 0.0191(5) Uani 1 1 d .
H9 H -0.0899 -0.0924 0.2998 0.023 Uiso 1 1 calc R
C10 C 0.0349(3) 0.0384(3) 0.1859(2) 0.0229(6) Uani 1 1 d .
H10A H 0.0555 -0.0446 0.1703 0.034 Uiso 1 1 calc R
H10B H 0.1185 0.0445 0.1947 0.034 Uiso 1 1 calc R
H10C H -0.0205 0.1048 0.1312 0.034 Uiso 1 1 calc R
C11 C -0.2765(2) 0.6019(2) 0.31906(19) 0.0129(4) Uani 1 1 d .
C12 C -0.3902(3) 0.7126(3) 0.2808(2) 0.0212(6) Uani 1 1 d .
H12 H -0.4406 0.7147 0.2256 0.025 Uiso 1 1 calc R
C13 C -0.4298(3) 0.8199(3) 0.3233(3) 0.0259(6) Uani 1 1 d .
H13 H -0.5079 0.8947 0.2976 0.031 Uiso 1 1 calc R
C14 C -0.3557(3) 0.8177(3) 0.4027(2) 0.0220(6) Uani 1 1 d .
H14 H -0.3826 0.8912 0.4313 0.026 Uiso 1 1 calc R
C15 C -0.2419(3) 0.7086(3) 0.4408(2) 0.0176(5) Uani 1 1 d .
H15 H -0.1911 0.7070 0.4955 0.021 Uiso 1 1 calc R
C16 C -0.2027(3) 0.6013(2) 0.3983(2) 0.0146(5) Uani 1 1 d .
H16 H -0.1243 0.5268 0.4240 0.018 Uiso 1 1 calc R
C17 C -0.2661(2) 0.5339(2) 0.12910(19) 0.0131(4) Uani 1 1 d .
C18 C -0.1758(3) 0.5720(3) 0.0776(2) 0.0205(6) Uani 1 1 d .
H18 H -0.0949 0.5568 0.1103 0.025 Uiso 1 1 calc R
C19 C -0.2039(3) 0.6318(3) -0.0209(2) 0.0254(6) Uani 1 1 d .
H19 H -0.1425 0.6582 -0.0554 0.031 Uiso 1 1 calc R
C20 C -0.3210(3) 0.6536(3) -0.0696(2) 0.0236(6) Uani 1 1 d .
H20 H -0.3391 0.6936 -0.1374 0.028 Uiso 1 1 calc R
C21 C -0.4114(3) 0.6169(3) -0.0191(2) 0.0235(6) Uani 1 1 d .
H21 H -0.4920 0.6322 -0.0523 0.028 Uiso 1 1 calc R
C22 C -0.3848(3) 0.5573(3) 0.0805(2) 0.0199(5) Uani 1 1 d .
H22 H -0.4474 0.5328 0.1150 0.024 Uiso 1 1 calc R
C23 C -0.3528(2) 0.4054(2) 0.29437(19) 0.0133(5) Uani 1 1 d .
C24 C -0.3505(3) 0.3104(3) 0.2470(2) 0.0172(5) Uani 1 1 d .
H24 H -0.2896 0.2829 0.1961 0.021 Uiso 1 1 calc R
C25 C -0.4367(3) 0.2563(3) 0.2744(2) 0.0217(6) Uani 1 1 d .
H25 H -0.4344 0.1916 0.2425 0.026 Uiso 1 1 calc R
C26 C -0.5264(3) 0.2966(3) 0.3482(2) 0.0240(6) Uani 1 1 d .
H26 H -0.5855 0.2595 0.3666 0.029 Uiso 1 1 calc R
C27 C -0.5298(3) 0.3904(3) 0.3949(2) 0.0240(6) Uani 1 1 d .
H27 H -0.5913 0.4175 0.4455 0.029 Uiso 1 1 calc R
C28 C -0.4436(3) 0.4458(3) 0.3683(2) 0.0180(5) Uani 1 1 d .
H28 H -0.4467 0.5108 0.4005 0.022 Uiso 1 1 calc R

loop_
_atom_site_aniso_label
_atom_site_aniso_U_11
_atom_site_aniso_U_22
_atom_site_aniso_U_33
_atom_site_aniso_U_23
_atom_site_aniso_U_13
_atom_site_aniso_U_12
Re1 0.00848(5) 0.01104(5) 0.01011(5) -0.00246(3) 0.00038(3) -0.00451(4)
Br1 0.01008(11) 0.01298(11) 0.02326(13) -0.00298(9) 0.00055(9) -0.00318(9)
Br2 0.01258(11) 0.01477(11) 0.01452(12) -0.00307(9) 0.00132(8) -0.00818(9)
P1 0.0085(3) 0.0116(3) 0.0103(3) -0.0015(2) -0.0001(2) -0.0050(2)
Cl1 0.0615(7) 0.0693(7) 0.0539(7) -0.0230(6) 0.0086(5) -0.0438(6)
Cl2 0.0583(7) 0.0676(8) 0.0573(7) -0.0229(6) 0.0111(6) -0.0324(6)
N1 0.0125(9) 0.0094(9) 0.0168(10) -0.0029(8) -0.0022(8) -0.0037(8)
N2 0.0171(10) 0.0129(10) 0.0195(11) -0.0056(8) -0.0011(9) -0.0072(8)
O1 0.0164(9) 0.0167(9) 0.0144(9) -0.0053(7) 0.0034(7) -0.0083(7)
O2 0.0119(8) 0.0148(8) 0.0109(8) -0.0024(6) 0.0023(6) -0.0071(7)
C1 0.0101(10) 0.0128(11) 0.0119(11) -0.0006(9) 0.0011(8) -0.0045(9)
C1S 0.077(3) 0.049(2) 0.0272(19) -0.0021(17) -0.0024(19) -0.042(2)
C2 0.0145(11) 0.0167(12) 0.0132(12) -0.0036(9) 0.0023(9) -0.0069(10)
C3 0.0187(12) 0.0218(13) 0.0159(13) -0.0059(10) 0.0050(10) -0.0067(11)
C4 0.0180(13) 0.0224(14) 0.0198(13) 0.0001(11) 0.0061(10) -0.0085(11)
C5 0.0143(12) 0.0168(12) 0.0210(13) 0.0010(10) 0.0022(10) -0.0080(10)
C6 0.0112(10) 0.0114(11) 0.0147(12) 0.0008(9) -0.0024(9) -0.0043(9)
C7 0.0096(10) 0.0134(11) 0.0144(11) 0.0013(9) -0.0046(9) -0.0042(9)
C8 0.0160(12) 0.0156(12) 0.0217(13) 0.0006(10) -0.0042(10) -0.0084(10)
C9 0.0200(13) 0.0139(12) 0.0239(14) -0.0017(10) -0.0050(10) -0.0081(10)
C10 0.0296(15) 0.0208(13) 0.0229(14) -0.0112(11) 0.0061(12) -0.0129(12)
C11 0.0105(10) 0.0133(11) 0.0153(12) -0.0036(9) 0.0024(9) -0.0054(9)
C12 0.0156(12) 0.0192(13) 0.0257(15) -0.0060(11) -0.0050(10) -0.0038(10)
C13 0.0173(13) 0.0168(13) 0.0377(18) -0.0100(12) -0.0026(12) -0.0002(11)
C14 0.0180(13) 0.0184(13) 0.0313(16) -0.0116(11) 0.0054(11) -0.0073(11)
C15 0.0176(12) 0.0194(13) 0.0201(13) -0.0070(10) 0.0010(10) -0.0107(10)
C16 0.0132(11) 0.0151(11) 0.0148(12) -0.0031(9) 0.0017(9) -0.0056(9)
C17 0.0122(11) 0.0151(11) 0.0112(11) -0.0016(9) 0.0001(9) -0.0056(9)
C18 0.0140(12) 0.0308(15) 0.0166(13) 0.0017(11) -0.0016(10) -0.0119(11)
C19 0.0196(13) 0.0393(18) 0.0156(13) 0.0048(12) 0.0010(11) -0.0151(13)
C20 0.0210(13) 0.0323(16) 0.0121(12) 0.0025(11) -0.0018(10) -0.0094(12)
C21 0.0188(13) 0.0334(16) 0.0176(13) 0.0025(11) -0.0071(10) -0.0131(12)
C22 0.0160(12) 0.0265(14) 0.0179(13) 0.0024(11) -0.0042(10) -0.0120(11)
C23 0.0089(10) 0.0159(11) 0.0142(11) 0.0007(9) -0.0026(9) -0.0056(9)
C24 0.0136(11) 0.0189(12) 0.0191(13) -0.0028(10) -0.0048(10) -0.0070(10)
C25 0.0199(13) 0.0205(13) 0.0267(15) 0.0012(11) -0.0090(11) -0.0120(11)
C26 0.0168(13) 0.0249(14) 0.0310(16) 0.0070(12) -0.0059(11) -0.0138(11)
C27 0.0161(12) 0.0305(15) 0.0249(15) 0.0007(12) 0.0050(11) -0.0126(12)
C28 0.0124(11) 0.0208(13) 0.0198(13) -0.0016(10) 0.0025(10) -0.0073(10)

loop_
_atom_type_symbol
_atom_type_description
_atom_type_scat_dispersion_real
_atom_type_scat_dispersion_imag
_atom_type_scat_source
Re Re -1.0185 7.2310 'International Tables Vol C Tables 4.2.6.8 and 6.1.1.4'
Br Br -0.2901 2.4595 'International Tables Vol C Tables 4.2.6.8 and 6.1.1.4'
P P 0.1023 0.0942 'International Tables Vol C Tables 4.2.6.8 and 6.1.1.4'
Cl Cl 0.1484 0.1585 'International Tables Vol C Tables 4.2.6.8 and 6.1.1.4'
N N 0.0061 0.0033 'International Tables Vol C Tables 4.2.6.8 and 6.1.1.4'
O O 0.0106 0.0060 'International Tables Vol C Tables 4.2.6.8 and 6.1.1.4'
C C 0.0033 0.0016 'International Tables Vol C Tables 4.2.6.8 and 6.1.1.4'
H H 0.0000 0.0000 'International Tables Vol C Tables 4.2.6.8 and 6.1.1.4'

loop_
_geom_angle_atom_site_label_1
_geom_angle_atom_site_label_2
_geom_angle_atom_site_label_3
_geom_angle
O1 Re1 O2 166.41(8)
O1 Re1 N1 90.58(9)
O2 Re1 N1 80.19(8)
O1 Re1 P1 84.50(7)
O2 Re1 P1 86.12(5)
N1 Re1 P1 93.55(6)
O1 Re1 Br2 99.38(6)
O2 Re1 Br2 90.64(5)
N1 Re1 Br2 169.32(6)
P1 Re1 Br2 91.254(15)
O1 Re1 Br1 98.63(6)
O2 Re1 Br1 91.03(5)
N1 Re1 Br1 87.86(6)
P1 Re1 Br1 176.560(16)
Br2 Re1 Br1 86.842(8)
C23 P1 C11 106.50(12)
C23 P1 C17 104.90(12)
C11 P1 C17 102.89(12)
C23 P1 Re1 112.43(8)
C11 P1 Re1 118.21(8)
C17 P1 Re1 110.73(8)
C7 N1 N2 106.0(2)
C7 N1 Re1 128.34(17)
N2 N1 Re1 125.70(17)
C9 N2 N1 110.3(2)
C9 N2 C10 125.4(2)
N1 N2 C10 124.3(2)
C1 O2 Re1 138.96(16)
O2 C1 C2 118.6(2)
O2 C1 C6 119.9(2)
C2 C1 C6 121.4(2)
Cl1 C1S Cl2 112.0(2)
C3 C2 C1 119.3(2)
C4 C3 C2 120.1(3)
C5 C4 C3 120.3(3)
C4 C5 C6 121.0(3)
C1 C6 C5 117.8(2)
C1 C6 C7 121.4(2)
C5 C6 C7 120.6(2)
N1 C7 C8 109.4(2)
N1 C7 C6 123.9(2)
C8 C7 C6 126.6(2)
C9 C8 C7 105.5(2)
N2 C9 C8 108.8(2)
C16 C11 C12 119.1(2)
C16 C11 P1 122.62(19)
C12 C11 P1 118.3(2)
C13 C12 C11 120.2(3)
C14 C13 C12 120.1(3)
C13 C14 C15 120.2(3)
C14 C15 C16 119.6(3)
C11 C16 C15 120.8(2)
C22 C17 C18 119.4(2)
C22 C17 P1 122.0(2)
C18 C17 P1 118.5(2)
C19 C18 C17 120.1(3)
C20 C19 C18 120.5(3)
C21 C20 C19 119.8(3)
C20 C21 C22 120.2(3)
C17 C22 C21 119.9(3)
C28 C23 C24 119.4(2)
C28 C23 P1 122.8(2)
C24 C23 P1 117.7(2)
C25 C24 C23 120.1(3)
C24 C25 C26 120.2(3)
C27 C26 C25 120.1(3)
C26 C27 C28 120.5(3)
C27 C28 C23 119.7(3)

loop_
_geom_bond_atom_site_label_1
_geom_bond_atom_site_label_2
_geom_bond_distance
Re1 O1 1.6912(19)
Re1 O2 1.9277(18)
Re1 N1 2.161(2)
Re1 P1 2.4817(6)
Re1 Br2 2.5009(2)
Re1 Br1 2.5642(3)
P1 C23 1.813(3)
P1 C11 1.823(3)
P1 C17 1.823(3)
Cl1 C1S 1.731(5)
Cl2 C1S 1.755(4)
N1 C7 1.362(3)
N1 N2 1.364(3)
N2 C9 1.345(4)
N2 C10 1.460(4)
O2 C1 1.357(3)
C1 C2 1.394(4)
C1 C6 1.398(3)
C2 C3 1.390(4)
C3 C4 1.384(4)
C4 C5 1.384(4)
C5 C6 1.403(4)
C6 C7 1.457(4)
C7 C8 1.405(4)
C8 C9 1.365(4)
C11 C16 1.386(4)
C11 C12 1.397(4)
C12 C13 1.394(4)
C13 C14 1.383(4)
C14 C15 1.388(4)
C15 C16 1.394(4)
C17 C22 1.394(3)
C17 C18 1.397(4)
C18 C19 1.386(4)
C19 C20 1.385(4)
C20 C21 1.384(4)
C21 C22 1.397(4)
C23 C28 1.396(4)
C23 C24 1.403(4)
C24 C25 1.385(4)
C25 C26 1.387(5)
C26 C27 1.380(5)
C27 C28 1.395(4)

loop_
_platon_squeeze_void_nr
_platon_squeeze_void_average_x
_platon_squeeze_void_average_y
_platon_squeeze_void_average_z
_platon_squeeze_void_volume
_platon_squeeze_void_count_electrons
_platon_squeeze_void_content
1 0.500 1.000 1.000 180 39 ' '
